data_1511784
loop_
_publ_author_name
'Han, Sang-Don'
'Allen, Joshua L.'
'J\'onsson, Erlendur'
'Johansson, Patrik'
'McOwen, Dennis W.'
'Boyle, Paul D.'
'Henderson, Wesley A.'

_publ_section_title
;
 Solvate Structures and Computational/Spectroscopic Characterization of
 Lithium Difluoro(oxalato)borate (LiDFOB) Electrolytes
;
_journal_issue 11
_journal_name_full 'The Journal of Physical Chemistry C'
_journal_page_first 5521
_journal_paper_doi 10.1021/jp309102c
_journal_volume 117
_journal_year 2013
_chemical_formula_sum 'C8 H8 B F2 Li N2 O4'
_chemical_formula_weight 251.91
_chemical_name_systematic ?
_space_group_IT_number 11
_symmetry_cell_setting monoclinic
_symmetry_space_group_name_Hall '-P 2yb'
_symmetry_space_group_name_H-M 'P 1 21/m 1'
_atom_sites_solution_hydrogens geom
_atom_sites_solution_primary direct
_atom_sites_solution_secondary difmap
_audit_creation_method SHELXL-97
_cell_angle_alpha 90.00
_cell_angle_beta 113.8966(16)
_cell_angle_gamma 90.00
_cell_formula_units_Z 2
_cell_length_a 6.1948(2)
_cell_length_b 15.6492(6)
_cell_length_c 6.2164(2)
_cell_measurement_reflns_used 9897
_cell_measurement_temperature 110
_cell_measurement_theta_max 40.21
_cell_measurement_theta_min 3.58
_cell_volume 550.98(3)
_computing_cell_refinement SAINT
_computing_data_collection Apex2
_computing_data_reduction SAINT
_computing_molecular_graphics NRCVAX
_computing_publication_material cif2tables.py
_computing_structure_refinement XL
_computing_structure_solution XS
_diffrn_ambient_temperature 110
_diffrn_measured_fraction_theta_full 0.987
_diffrn_measured_fraction_theta_max 0.924
_diffrn_measurement_device_type 'Bruker-Nonius Kappa Axis X8 Apex2'
_diffrn_measurement_method 'omega and phi scans'
_diffrn_radiation_monochromator graphite
_diffrn_radiation_source 'fine-focus sealed tube'
_diffrn_radiation_type MoK\a
_diffrn_radiation_wavelength 0.71073
_diffrn_reflns_av_R_equivalents 0.0380
_diffrn_reflns_av_sigmaI/netI 0.0288
_diffrn_reflns_limit_h_max 11
_diffrn_reflns_limit_h_min -10
_diffrn_reflns_limit_k_max 27
_diffrn_reflns_limit_k_min -29
_diffrn_reflns_limit_l_max 11
_diffrn_reflns_limit_l_min -10
_diffrn_reflns_number 53001
_diffrn_reflns_theta_full 39.64
_diffrn_reflns_theta_max 43.52
_diffrn_reflns_theta_min 3.58
_exptl_absorpt_coefficient_mu 0.137
_exptl_absorpt_correction_T_max 0.9677
_exptl_absorpt_correction_T_min 0.9420
_exptl_absorpt_correction_type multi-scan
_exptl_absorpt_process_details SADABS
_exptl_crystal_colour colourless
_exptl_crystal_density_diffrn 1.518
_exptl_crystal_density_method 'not measured'
_exptl_crystal_description prism
_exptl_crystal_F_000 256
_exptl_crystal_size_max 0.44
_exptl_crystal_size_mid 0.31
_exptl_crystal_size_min 0.24
_refine_diff_density_max 0.541
_refine_diff_density_min -0.258
_refine_diff_density_rms 0.056
_refine_ls_extinction_method none
_refine_ls_goodness_of_fit_ref 1.038
_refine_ls_hydrogen_treatment refall
_refine_ls_matrix_type full
_refine_ls_number_parameters 104
_refine_ls_number_reflns 3951
_refine_ls_number_restraints 0
_refine_ls_restrained_S_all 1.038
_refine_ls_R_factor_all 0.0548
_refine_ls_R_factor_gt 0.0377
_refine_ls_shift/su_max 0.001
_refine_ls_shift/su_mean 0.000
_refine_ls_structure_factor_coef Fsqd
_refine_ls_weighting_details 'calc w=1/[\s^2^(Fo^2^)+(0.0560P)^2^+0.0312P] where P=(Fo^2^+2Fc^2^)/3'
_refine_ls_weighting_scheme calc
_refine_ls_wR_factor_gt 0.0956
_refine_ls_wR_factor_ref 0.1022
_reflns_number_gt 3026
_reflns_number_total 3951
_reflns_threshold_expression >2sigma(I)
_cod_data_source_file jp309102c_si_002.cif
_cod_data_source_block x11086
_cod_original_sg_symbol_H-M 'P 21/m'
_cod_database_code 1511784

loop_
_symmetry_equiv_pos_as_xyz
'x, y, z'
'-x, y+1/2, -z'
'-x, -y, -z'
'x, -y-1/2, z'

loop_
_atom_site_label
_atom_site_type_symbol
_atom_site_fract_x
_atom_site_fract_y
_atom_site_fract_z
_atom_site_U_iso_or_equiv
_atom_site_adp_type
_atom_site_occupancy
_atom_site_symmetry_multiplicity
_atom_site_calc_flag
_atom_site_refinement_flags
Li1 Li 0.6900(3) 0.2500 -0.0371(3) 0.0250(3) Uani 1 2 d S
O1 O 1.04315(7) 0.32580(2) 0.56710(7) 0.01605(7) Uani 1 1 d .
O2 O 0.83614(7) 0.34118(2) 0.79211(7) 0.01737(8) Uani 1 1 d .
C1 C 0.92838(7) 0.29889(3) 0.68990(8) 0.01308(8) Uani 1 1 d .
B1 B 1.13167(13) 0.2500 0.48009(14) 0.01598(12) Uani 1 2 d S
F1 F 1.03731(9) 0.2500 0.23696(8) 0.02257(10) Uani 1 2 d S
F2 F 1.37453(8) 0.2500 0.57217(10) 0.02300(10) Uani 1 2 d S
N1 N 0.53411(10) 0.15296(3) 0.08587(9) 0.02474(10) Uani 1 1 d .
C2 C 0.41945(9) 0.10860(3) 0.14283(9) 0.01947(9) Uani 1 1 d .
C3 C 0.27121(9) 0.05201(3) 0.21300(9) 0.01932(9) Uani 1 1 d .
H3A H 0.2342(17) 0.0004(6) 0.1092(17) 0.029(2) Uiso 1 1 d .
H3B H 0.1155(17) 0.0846(7) 0.1756(17) 0.031(2) Uiso 1 1 d .
C4 C 0.38806(8) 0.02591(3) 0.47245(9) 0.01589(8) Uani 1 1 d .
H4A H 0.4208(15) 0.0775(6) 0.5732(15) 0.0190(18) Uiso 1 1 d .
H4B H 0.2674(17) -0.0101(7) 0.5017(17) 0.027(2) Uiso 1 1 d .

loop_
_atom_site_aniso_label
_atom_site_aniso_U_11
_atom_site_aniso_U_22
_atom_site_aniso_U_33
_atom_site_aniso_U_23
_atom_site_aniso_U_13
_atom_site_aniso_U_12
Li1 0.0340(8) 0.0189(6) 0.0317(7) 0.000 0.0233(6) 0.000
O1 0.01917(16) 0.01187(14) 0.01971(15) 0.00111(10) 0.01058(12) -0.00028(10)
O2 0.01995(16) 0.01418(14) 0.01953(16) -0.00167(11) 0.00959(13) 0.00217(11)
C1 0.01312(16) 0.01128(16) 0.01369(16) 0.00021(12) 0.00425(13) 0.00016(12)
B1 0.0168(3) 0.0152(3) 0.0177(3) 0.000 0.0087(2) 0.000
F1 0.0281(2) 0.0252(2) 0.01708(19) 0.000 0.01195(17) 0.000
F2 0.01592(19) 0.0235(2) 0.0318(3) 0.000 0.01188(17) 0.000
N1 0.0289(2) 0.0236(2) 0.0242(2) 0.00425(16) 0.01327(18) -0.00186(17)
C2 0.0215(2) 0.0175(2) 0.01781(19) 0.00300(15) 0.00630(16) 0.00006(15)
C3 0.01689(19) 0.01650(19) 0.0207(2) 0.00421(15) 0.00362(16) -0.00228(15)
C4 0.01556(18) 0.01346(17) 0.01901(19) 0.00223(14) 0.00735(15) 0.00075(13)

loop_
_atom_type_symbol
_atom_type_description
_atom_type_scat_dispersion_real
_atom_type_scat_dispersion_imag
_atom_type_scat_source
C C 0.0033 0.0016 'International Tables Vol C Tables 4.2.6.8 and 6.1.1.4'
H H 0.0000 0.0000 'International Tables Vol C Tables 4.2.6.8 and 6.1.1.4'
B B 0.0013 0.0007 'International Tables Vol C Tables 4.2.6.8 and 6.1.1.4'
F F 0.0171 0.0103 'International Tables Vol C Tables 4.2.6.8 and 6.1.1.4'
Li Li -0.0003 0.0001 'International Tables Vol C Tables 4.2.6.8 and 6.1.1.4'
N N 0.0061 0.0033 'International Tables Vol C Tables 4.2.6.8 and 6.1.1.4'
O O 0.0106 0.0060 'International Tables Vol C Tables 4.2.6.8 and 6.1.1.4'

loop_
_geom_angle_atom_site_label_1
_geom_angle_atom_site_label_2
_geom_angle_atom_site_label_3
_geom_angle
_geom_angle_site_symmetry_1
_geom_angle_site_symmetry_3
N1 Li1 N1 92.48(6) . 4_565
N1 Li1 F1 99.94(6) . .
N1 Li1 F1 99.94(6) 4_565 .
N1 Li1 O2 92.679(19) . 4_564
N1 Li1 O2 172.44(8) 4_565 4_564
F1 Li1 O2 84.59(5) . 4_564
N1 Li1 O2 172.44(8) . 1_554
N1 Li1 O2 92.679(19) 4_565 1_554
F1 Li1 O2 84.59(5) . 1_554
O2 Li1 O2 81.67(5) 4_564 1_554
N1 Li1 F2 93.54(6) . 1_454
N1 Li1 F2 93.54(6) 4_565 1_454
F1 Li1 F2 160.43(7) . 1_454
O2 Li1 F2 80.64(5) 4_564 1_454
O2 Li1 F2 80.64(5) 1_554 1_454
N1 Li1 C1 117.42(3) . 4_564
N1 Li1 C1 149.24(4) 4_565 4_564
F1 Li1 C1 82.76(5) . 4_564
O2 Li1 C1 24.81(2) 4_564 4_564
O2 Li1 C1 56.87(4) 1_554 4_564
F2 Li1 C1 78.44(5) 1_454 4_564
N1 Li1 C1 149.24(4) . 1_554
N1 Li1 C1 117.42(3) 4_565 1_554
F1 Li1 C1 82.76(5) . 1_554
O2 Li1 C1 56.87(4) 4_564 1_554
O2 Li1 C1 24.81(2) 1_554 1_554
F2 Li1 C1 78.44(5) 1_454 1_554
C1 Li1 C1 32.06(2) 4_564 1_554
C1 O1 B1 108.76(4) . .
C1 O2 Li1 105.97(4) . 1_556
O2 C1 O1 128.00(4) . .
O2 C1 C1 123.18(3) . 4_565
O1 C1 C1 108.81(2) . 4_565
O2 C1 Li1 49.22(3) . 1_556
O1 C1 Li1 176.97(4) . 1_556
C1 C1 Li1 73.971(12) 4_565 1_556
F2 B1 F1 111.21(6) . .
F2 B1 O1 110.40(4) . 4_565
F1 B1 O1 109.91(4) . 4_565
F2 B1 O1 110.40(4) . .
F1 B1 O1 109.91(4) . .
O1 B1 O1 104.83(5) 4_565 .
B1 F1 Li1 135.68(6) . .
B1 F2 Li1 135.96(6) . 1_656
C2 N1 Li1 169.24(6) . .
N1 C2 C3 179.40(6) . .
C2 C3 C4 112.91(4) . .
C2 C3 H3A 107.7(6) . .
C4 C3 H3A 110.5(6) . .
C2 C3 H3B 106.0(6) . .
C4 C3 H3B 111.7(5) . .
H3A C3 H3B 107.8(8) . .
C4 C4 C3 112.22(5) 3_656 .
C4 C4 H4A 110.9(5) 3_656 .
C3 C4 H4A 109.6(5) . .
C4 C4 H4B 109.6(6) 3_656 .
C3 C4 H4B 105.7(6) . .
H4A C4 H4B 108.6(8) . .

loop_
_geom_bond_atom_site_label_1
_geom_bond_atom_site_label_2
_geom_bond_distance
_geom_bond_site_symmetry_2
Li1 N1 2.1027(11) .
Li1 N1 2.1027(11) 4_565
Li1 F1 2.1358(18) .
Li1 O2 2.1822(12) 4_564
Li1 O2 2.1822(12) 1_554
Li1 F2 2.4236(18) 1_454
Li1 C1 2.7707(15) 4_564
Li1 C1 2.7707(15) 1_554
O1 C1 1.3058(6) .
O1 B1 1.4969(6) .
O2 C1 1.2093(6) .
O2 Li1 2.1822(12) 1_556
C1 C1 1.5301(9) 4_565
C1 Li1 2.7707(15) 1_556
B1 F2 1.3760(9) .
B1 F1 1.3821(9) .
B1 O1 1.4969(6) 4_565
F2 Li1 2.4236(19) 1_656
N1 C2 1.1470(7) .
C2 C3 1.4637(7) .
C3 C4 1.5317(7) .
C3 H3A 1.000(10) .
C3 H3B 1.031(10) .
C4 C4 1.5210(9) 3_656
C4 H4A 0.992(9) .
C4 H4B 1.010(10) .

loop_
_geom_torsion_atom_site_label_1
_geom_torsion_atom_site_label_2
_geom_torsion_atom_site_label_3
_geom_torsion_atom_site_label_4
_geom_torsion
_geom_torsion_site_symmetry_1
_geom_torsion_site_symmetry_4
Li1 O2 C1 O1 -178.44(6) 1_556 .
Li1 O2 C1 C1 0.78(6) 1_556 4_565
B1 O1 C1 O2 178.29(5) . .
B1 O1 C1 C1 -1.02(4) . 4_565
B1 O1 C1 Li1 155.4(9) . 1_556
C1 O1 B1 F2 -117.31(5) . .
C1 O1 B1 F1 119.65(5) . .
C1 O1 B1 O1 1.58(7) . 4_565
F2 B1 F1 Li1 180.0 . .
O1 B1 F1 Li1 57.44(4) 4_565 .
O1 B1 F1 Li1 -57.44(4) . .
N1 Li1 F1 B1 -47.16(4) . .
N1 Li1 F1 B1 47.16(4) 4_565 .
O2 Li1 F1 B1 -138.94(2) 4_564 .
O2 Li1 F1 B1 138.94(2) 1_554 .
F2 Li1 F1 B1 180.0 1_454 .
C1 Li1 F1 B1 -163.839(12) 4_564 .
C1 Li1 F1 B1 163.839(12) 1_554 .
F1 B1 F2 Li1 180.0 . 1_656
O1 B1 F2 Li1 -57.72(4) 4_565 1_656
O1 B1 F2 Li1 57.72(4) . 1_656
N1 Li1 N1 C2 36.1(4) 4_565 .
F1 Li1 N1 C2 136.7(3) . .
O2 Li1 N1 C2 -138.3(3) 4_564 .
O2 Li1 N1 C2 -96.9(6) 1_554 .
F2 Li1 N1 C2 -57.6(4) 1_454 .
C1 Li1 N1 C2 -136.4(3) 4_564 .
C1 Li1 N1 C2 -130.8(3) 1_554 .
Li1 N1 C2 C3 58(6) . .
N1 C2 C3 C4 179(100) . .
C2 C3 C4 C4 -63.35(7) . 3_656
